data_7047917
loop_
_publ_author_name
'Li, Xin-Xiong'
'Deng, Chu-Chu'
'Zhao, Dan'
'Yu, Hao'
'Zeng, Qing-Xin'
'Zheng, Shou-Tian'

_publ_section_title
;
 Composite cluster-organic frameworks based on polyoxometalates and
 copper/cobalt-oxygen clusters.
;
_journal_issue 46
_journal_name_full 'Dalton transactions (Cambridge, England : 2003)'
_journal_page_first 16408
_journal_page_last 16412
_journal_paper_doi 10.1039/c8dt03401j
_journal_volume 47
_journal_year 2018
_chemical_formula_sum 'C74 H60 Cu4 Mn Mo6 N6 O34'
_chemical_formula_weight 2462.02
_space_group_crystal_system monoclinic
_space_group_IT_number 15
_space_group_name_Hall '-C 2yc'
_space_group_name_H-M_alt 'C 1 2/c 1'
_symmetry_space_group_name_Hall '-C 2yc'
_symmetry_space_group_name_H-M 'C 1 2/c 1'
_atom_sites_solution_hydrogens geom
_audit_creation_method SHELXL-2018/3
_audit_update_record
;
2018-10-16 deposited with the CCDC.
2018-10-29 downloaded from the CCDC.
;
_cell_angle_alpha 90
_cell_angle_beta 103.396(3)
_cell_angle_gamma 90
_cell_formula_units_Z 4
_cell_length_a 23.454(5)
_cell_length_b 21.606(4)
_cell_length_c 25.214(5)
_cell_measurement_reflns_used 3819
_cell_measurement_temperature 175(2)
_cell_measurement_theta_max 49.892
_cell_measurement_theta_min 5.557
_cell_volume 12429(4)
_computing_cell_refinement 'Bruker SMART'
_computing_data_collection 'Bruker SMART'
_computing_data_reduction 'Bruker SAINT'
_computing_molecular_graphics 'Bruker SHELXTL'
_computing_publication_material 'Bruker SHELXTL'
_computing_structure_refinement 'Bruker SHELXTL'
_computing_structure_solution 'Bruker SHELXTL'
_diffrn_ambient_temperature 175(2)
_diffrn_measured_fraction_theta_full 0.975
_diffrn_measured_fraction_theta_max 0.975
_diffrn_measurement_device_type 'Bruke duo apx2'
_diffrn_radiation_type MoK\a
_diffrn_radiation_wavelength 0.71073
_diffrn_reflns_av_R_equivalents 0.0503
_diffrn_reflns_av_unetI/netI 0.0920
_diffrn_reflns_Laue_measured_fraction_full 0.975
_diffrn_reflns_Laue_measured_fraction_max 0.975
_diffrn_reflns_limit_h_max 27
_diffrn_reflns_limit_h_min -16
_diffrn_reflns_limit_k_max 19
_diffrn_reflns_limit_k_min -25
_diffrn_reflns_limit_l_max 30
_diffrn_reflns_limit_l_min -28
_diffrn_reflns_number 18344
_diffrn_reflns_point_group_measured_fraction_full 0.975
_diffrn_reflns_point_group_measured_fraction_max 0.975
_diffrn_reflns_theta_full 25.039
_diffrn_reflns_theta_max 25.039
_diffrn_reflns_theta_min 2.265
_exptl_absorpt_coefficient_mu 1.411
_exptl_absorpt_correction_T_max 0.7452
_exptl_absorpt_correction_T_min 0.5508
_exptl_absorpt_correction_type multi-scan
_exptl_absorpt_process_details SADABS
_exptl_crystal_colour green
_exptl_crystal_density_diffrn 1.316
_exptl_crystal_description block
_exptl_crystal_F_000 4844
_exptl_crystal_size_max 0.250
_exptl_crystal_size_mid 0.200
_exptl_crystal_size_min 0.180
_platon_squeeze_details ' ?'
_refine_diff_density_max 1.754
_refine_diff_density_min -0.949
_refine_diff_density_rms 0.177
_refine_ls_extinction_method none
_refine_ls_goodness_of_fit_ref 1.010
_refine_ls_hydrogen_treatment constr
_refine_ls_matrix_type full
_refine_ls_number_parameters 565
_refine_ls_number_reflns 10701
_refine_ls_number_restraints 0
_refine_ls_restrained_S_all 1.010
_refine_ls_R_factor_all 0.1104
_refine_ls_R_factor_gt 0.0690
_refine_ls_shift/su_max 0.000
_refine_ls_shift/su_mean 0.000
_refine_ls_structure_factor_coef Fsqd
_refine_ls_weighting_details 'w=1/[\s^2^(Fo^2^)+(0.1127P)^2^] where P=(Fo^2^+2Fc^2^)/3'
_refine_ls_weighting_scheme calc
_refine_ls_wR_factor_gt 0.1799
_refine_ls_wR_factor_ref 0.1974
_reflns_Friedel_coverage 0.000
_reflns_number_gt 6673
_reflns_number_total 10701
_reflns_threshold_expression 'I > 2\s(I)'
_cod_data_source_file c8dt03401j2.cif
_cod_data_source_block 1
_cod_depositor_comments 'Adding full bibliography for 7047917--7047918.cif.'
_cod_database_code 7047917
_shelx_shelxl_version_number 2018/3
_shelx_space_group_comment
;
The symmetry employed for this shelxl refinement is uniquely defined
by the following loop, which should always be used as a source of
symmetry information in preference to the above space-group names.
They are only intended as comments.
;
_shelx_estimated_absorpt_t_min 0.719
_shelx_estimated_absorpt_t_max 0.785

loop_
_space_group_symop_operation_xyz
'x, y, z'
'-x, y, -z+1/2'
'x+1/2, y+1/2, z'
'-x+1/2, y+1/2, -z+1/2'
'-x, -y, -z'
'x, -y, z-1/2'
'-x+1/2, -y+1/2, -z'
'x+1/2, -y+1/2, z-1/2'

loop_
_atom_site_label
_atom_site_type_symbol
_atom_site_fract_x
_atom_site_fract_y
_atom_site_fract_z
_atom_site_U_iso_or_equiv
_atom_site_adp_type
_atom_site_occupancy
_atom_site_site_symmetry_order
_atom_site_calc_flag
_atom_site_refinement_flags_posn
_atom_site_refinement_flags_adp
_atom_site_refinement_flags_occupancy
Cu1 Cu 0.20520(4) -0.30185(4) -0.01189(4) 0.0273(2) Uani 1 1 d . . .
Cu2 Cu 0.15382(4) -0.20803(4) 0.04914(3) 0.0249(2) Uani 1 1 d . . .
Mo1 Mo -0.24663(3) -0.18014(3) 0.11944(3) 0.0335(2) Uani 1 1 d . . .
Mo2 Mo -0.22814(3) -0.33442(3) 0.11435(3) 0.0319(2) Uani 1 1 d . . .
Mo3 Mo -0.23258(3) -0.40466(3) -0.00514(3) 0.0364(2) Uani 1 1 d . . .
Mn1 Mn -0.250000 -0.250000 0.000000 0.0188(3) Uani 1 2 d S . P
N1 N 0.1834(3) -0.6366(3) 0.4294(2) 0.0249(14) Uani 1 1 d . . .
N2 N 0.1757(3) -0.1411(3) 0.1141(2) 0.0276(14) Uani 1 1 d . . .
N3 N 0.0663(3) -0.2099(3) 0.0361(2) 0.0294(15) Uani 1 1 d . . .
O1 O 0.1718(2) -0.3506(2) 0.03805(18) 0.0272(12) Uani 1 1 d . . .
O2 O 0.1556(3) -0.2790(2) 0.0969(2) 0.0361(14) Uani 1 1 d . . .
O3 O 0.1480(2) 0.2270(2) 0.4361(2) 0.0316(12) Uani 1 1 d . . .
O4 O 0.1570(3) 0.1479(2) 0.4937(2) 0.0407(15) Uani 1 1 d . . .
O5 O -0.1792(3) -0.4452(3) -0.0236(2) 0.0512(17) Uani 1 1 d . . .
O6 O -0.1973(2) -0.3084(2) -0.0301(2) 0.0333(13) Uani 1 1 d . . .
O7 O -0.2707(3) -0.3898(3) 0.1327(3) 0.0540(17) Uani 1 1 d . . .
O8 O -0.2197(3) -0.1220(2) 0.0745(2) 0.0412(15) Uani 1 1 d . . .
O9 O -0.1902(3) -0.3771(2) 0.0657(2) 0.0373(14) Uani 1 1 d . . .
O10 O -0.2995(3) -0.1408(3) 0.1413(2) 0.0494(16) Uani 1 1 d . . .
O11 O -0.1700(3) -0.3277(3) 0.1683(2) 0.0420(15) Uani 1 1 d . . .
O12 O -0.1869(3) -0.1787(3) 0.1736(2) 0.0466(16) Uani 1 1 d . . .
O13 O -0.2740(2) -0.2634(2) 0.1240(2) 0.0351(13) Uani 1 1 d . . .
O14 O -0.2136(2) -0.1753(2) -0.0260(2) 0.0321(13) Uani 1 1 d . . .
O15 O -0.1965(2) -0.2482(2) 0.0699(2) 0.0282(12) Uani 1 1 d . . .
O16 O -0.2777(3) -0.4583(3) 0.0113(2) 0.0486(16) Uani 1 1 d . . .
O17 O 0.2336(2) -0.2379(2) 0.0442(2) 0.0293(12) Uani 1 1 d . . .
C1 C 0.1816(4) -0.0081(4) 0.2844(3) 0.047(2) Uani 1 1 d . . .
H1A H 0.182036 -0.049003 0.295986 0.056 Uiso 1 1 calc R U .
C2 C 0.1619(6) 0.1433(4) 0.3515(3) 0.064(3) Uani 1 1 d . . .
H2A H 0.157502 0.185024 0.342298 0.076 Uiso 1 1 calc R U .
C3 C 0.1666(6) 0.1004(5) 0.3131(4) 0.064(3) Uani 1 1 d . . .
H3A H 0.163012 0.113173 0.277245 0.077 Uiso 1 1 calc R U .
C4 C 0.1584(4) -0.4709(4) 0.2053(3) 0.0342(19) Uani 1 1 d . . .
C5 C 0.0424(4) -0.2158(6) 0.0787(4) 0.060(3) Uani 1 1 d . . .
H5A H 0.067166 -0.215491 0.113358 0.071 Uiso 1 1 calc R U .
C6 C -0.0168(4) -0.2224(5) 0.0749(4) 0.059(3) Uani 1 1 d . . .
H6A H -0.031098 -0.226021 0.106148 0.070 Uiso 1 1 calc R U .
C7 C 0.1847(4) -0.0488(4) 0.1942(3) 0.042(2) Uani 1 1 d . . .
C8 C -0.0313(4) -0.2164(5) -0.0202(4) 0.052(3) Uani 1 1 d . . .
H8A H -0.054736 -0.216300 -0.055423 0.062 Uiso 1 1 calc R U .
C9 C 0.1818(4) -0.0355(4) 0.1399(3) 0.047(2) Uani 1 1 d . . .
H9A H 0.182304 0.005593 0.129163 0.056 Uiso 1 1 calc R U .
C10 C 0.1763(5) 0.0396(4) 0.3255(4) 0.051(3) Uani 1 1 d . . .
C11 C 0.1606(4) -0.5175(4) 0.2483(3) 0.035(2) Uani 1 1 d . . .
H11A H 0.160446 -0.558745 0.237752 0.042 Uiso 1 1 calc R U .
C12 C 0.1783(4) 0.0213(4) 0.3772(3) 0.048(2) Uani 1 1 d . . .
H12A H 0.183383 -0.020426 0.386107 0.058 Uiso 1 1 calc R U .
C13 C 0.1637(4) 0.1246(4) 0.4036(3) 0.0328(19) Uani 1 1 d . . .
C14 C 0.1549(4) 0.1701(4) 0.4464(3) 0.0313(19) Uani 1 1 d . . .
C15 C 0.0303(4) -0.2087(5) -0.0118(4) 0.052(3) Uani 1 1 d . . .
H15A H 0.045792 -0.202542 -0.042127 0.062 Uiso 1 1 calc R U .
C16 C 0.1856(4) -0.0002(4) 0.2349(4) 0.049(2) Uani 1 1 d . . .
H16A H 0.189511 0.040355 0.223820 0.059 Uiso 1 1 calc R U .
C17 C 0.1679(4) -0.4876(3) 0.1555(3) 0.0324(19) Uani 1 1 d . . .
H17A H 0.173340 -0.529210 0.148648 0.039 Uiso 1 1 calc R U .
C18 C 0.1484(4) -0.3663(4) 0.1745(3) 0.048(2) Uani 1 1 d . . .
H18A H 0.140260 -0.325203 0.180702 0.057 Uiso 1 1 calc R U .
C19 C 0.1628(4) -0.5069(4) 0.3003(3) 0.037(2) Uani 1 1 d . . .
H19A H 0.161407 -0.465578 0.310182 0.044 Uiso 1 1 calc R U .
C20 C 0.1669(3) -0.5504(3) 0.3428(3) 0.0275(17) Uani 1 1 d . . .
C21 C 0.1488(5) -0.4086(4) 0.2144(3) 0.048(3) Uani 1 1 d . . .
H21A H 0.142660 -0.395989 0.247876 0.057 Uiso 1 1 calc R U .
C22 C 0.1801(5) -0.1548(4) 0.1669(3) 0.050(3) Uani 1 1 d . . .
H22A H 0.180032 -0.196470 0.176246 0.060 Uiso 1 1 calc R U .
C23 C 0.1673(4) -0.6543(4) 0.3774(3) 0.0339(19) Uani 1 1 d . . .
H23A H 0.161453 -0.696304 0.370145 0.041 Uiso 1 1 calc R U .
C24 C 0.1600(4) -0.3829(4) 0.1244(3) 0.035(2) Uani 1 1 d . . .
C25 C 0.1697(4) -0.4451(4) 0.1155(3) 0.0336(19) Uani 1 1 d . . .
H25A H 0.177428 -0.457776 0.082635 0.040 Uiso 1 1 calc R U .
C26 C 0.1783(4) -0.0797(3) 0.1028(3) 0.038(2) Uani 1 1 d . . .
H26A H 0.177643 -0.068103 0.067186 0.045 Uiso 1 1 calc R U .
C27 C 0.1730(4) 0.0632(4) 0.4168(4) 0.043(2) Uani 1 1 d . . .
H27A H 0.175680 0.050035 0.452396 0.051 Uiso 1 1 calc R U .
C28 C -0.0557(4) -0.2237(4) 0.0225(3) 0.0341(19) Uani 1 1 d . . .
C29 C 0.1846(4) -0.1129(5) 0.2073(3) 0.051(3) Uani 1 1 d . . .
H29A H 0.187526 -0.125642 0.243077 0.061 Uiso 1 1 calc R U .
C30 C 0.1897(4) -0.5756(4) 0.4389(3) 0.037(2) Uani 1 1 d . . .
H30A H 0.200109 -0.561954 0.474874 0.044 Uiso 1 1 calc R U .
C31 C 0.1630(4) -0.3342(3) 0.0842(3) 0.0286(18) Uani 1 1 d . . .
C32 C -0.1224(3) -0.2333(4) 0.0158(3) 0.0317(18) Uani 1 1 d . . .
C33 C -0.1369(3) -0.2921(4) -0.0183(4) 0.038(2) Uani 1 1 d . . .
H33A H -0.125068 -0.286398 -0.052380 0.046 Uiso 1 1 calc R U .
H33B H -0.114181 -0.326057 0.001016 0.046 Uiso 1 1 calc R U .
C34 C -0.1506(3) -0.1748(4) -0.0152(3) 0.0341(19) Uani 1 1 d . . .
H34A H -0.136000 -0.138421 0.006261 0.041 Uiso 1 1 calc R U .
H34B H -0.138697 -0.171816 -0.049458 0.041 Uiso 1 1 calc R U .
C35 C -0.1348(3) -0.2393(4) 0.0716(3) 0.0316(18) Uani 1 1 d . . .
H35A H -0.112776 -0.274048 0.090323 0.038 Uiso 1 1 calc R U .
H35B H -0.121182 -0.202200 0.092424 0.038 Uiso 1 1 calc R U .
C36 C 0.1815(4) -0.5325(3) 0.3978(3) 0.034(2) Uani 1 1 d . . .
H36A H 0.185710 -0.490665 0.406519 0.041 Uiso 1 1 calc R U .
C37 C 0.1587(4) -0.6141(4) 0.3336(3) 0.037(2) Uani 1 1 d . . .
H37A H 0.147539 -0.629219 0.298174 0.044 Uiso 1 1 calc R U .

loop_
_atom_site_aniso_label
_atom_site_aniso_U_11
_atom_site_aniso_U_22
_atom_site_aniso_U_33
_atom_site_aniso_U_23
_atom_site_aniso_U_13
_atom_site_aniso_U_12
Cu1 0.0385(6) 0.0204(5) 0.0233(5) -0.0045(4) 0.0077(4) -0.0052(4)
Cu2 0.0352(5) 0.0182(5) 0.0221(5) 0.0009(4) 0.0083(4) -0.0002(4)
Mo1 0.0417(5) 0.0236(4) 0.0332(4) -0.0048(3) 0.0046(3) 0.0012(3)
Mo2 0.0382(4) 0.0217(4) 0.0332(4) 0.0027(3) 0.0027(3) -0.0007(3)
Mo3 0.0470(5) 0.0172(4) 0.0389(4) -0.0029(3) -0.0022(3) 0.0025(3)
Mn1 0.0174(8) 0.0140(8) 0.0225(8) -0.0021(6) -0.0006(6) 0.0003(6)
N1 0.029(3) 0.026(3) 0.023(3) 0.006(3) 0.011(3) 0.001(3)
N2 0.034(4) 0.023(3) 0.028(3) -0.008(3) 0.012(3) 0.001(3)
N3 0.021(3) 0.040(4) 0.026(3) 0.005(3) 0.002(3) 0.000(3)
O1 0.041(3) 0.021(3) 0.021(3) -0.005(2) 0.009(2) -0.006(2)
O2 0.063(4) 0.024(3) 0.024(3) 0.003(2) 0.017(3) 0.008(3)
O3 0.047(3) 0.017(3) 0.028(3) 0.001(2) 0.004(2) 0.000(2)
O4 0.083(5) 0.019(3) 0.019(3) -0.002(2) 0.009(3) 0.001(3)
O5 0.065(4) 0.035(4) 0.049(4) -0.005(3) 0.004(3) 0.013(3)
O6 0.030(3) 0.029(3) 0.040(3) 0.005(2) 0.007(3) 0.000(2)
O7 0.055(4) 0.040(4) 0.066(4) 0.016(3) 0.010(3) -0.005(3)
O8 0.061(4) 0.021(3) 0.037(3) -0.004(2) 0.003(3) -0.008(3)
O9 0.050(4) 0.019(3) 0.040(3) 0.001(2) 0.004(3) 0.010(3)
O10 0.059(4) 0.035(4) 0.056(4) -0.008(3) 0.018(3) 0.010(3)
O11 0.043(4) 0.036(3) 0.039(3) 0.004(3) -0.006(3) 0.004(3)
O12 0.065(4) 0.037(3) 0.031(3) -0.004(3) -0.003(3) -0.006(3)
O13 0.037(3) 0.029(3) 0.038(3) -0.003(2) 0.007(3) 0.005(3)
O14 0.019(3) 0.033(3) 0.043(3) -0.006(2) 0.002(2) -0.006(2)
O15 0.031(3) 0.023(3) 0.028(3) 0.004(2) 0.001(2) 0.001(2)
O16 0.060(4) 0.030(3) 0.048(4) 0.003(3) -0.004(3) -0.009(3)
O17 0.028(3) 0.025(3) 0.035(3) -0.006(2) 0.007(2) 0.002(2)
C1 0.076(7) 0.028(5) 0.037(5) -0.010(4) 0.014(5) 0.004(5)
C2 0.130(10) 0.031(5) 0.033(5) 0.001(4) 0.026(6) 0.016(6)
C3 0.125(10) 0.045(6) 0.023(5) 0.003(4) 0.017(5) 0.004(6)
C4 0.043(5) 0.030(4) 0.025(4) 0.005(3) -0.001(4) -0.005(4)
C5 0.049(6) 0.095(9) 0.029(5) 0.000(5) -0.002(4) -0.006(6)
C6 0.047(6) 0.079(8) 0.055(6) -0.011(5) 0.022(5) -0.008(6)
C7 0.051(6) 0.040(5) 0.038(5) -0.020(4) 0.017(4) -0.006(4)
C8 0.048(6) 0.064(7) 0.038(5) 0.004(5) -0.002(4) -0.006(5)
C9 0.075(7) 0.023(4) 0.040(5) -0.005(4) 0.009(5) -0.013(5)
C10 0.077(7) 0.036(5) 0.038(5) -0.013(4) 0.008(5) 0.007(5)
C11 0.055(6) 0.017(4) 0.031(4) 0.005(3) 0.005(4) -0.005(4)
C12 0.080(7) 0.033(5) 0.031(5) 0.003(4) 0.013(5) 0.013(5)
C13 0.051(5) 0.025(4) 0.025(4) -0.005(3) 0.014(4) 0.005(4)
C14 0.040(5) 0.027(5) 0.027(4) -0.003(3) 0.010(4) -0.008(4)
C15 0.043(6) 0.065(7) 0.054(6) 0.004(5) 0.022(5) -0.003(5)
C16 0.071(7) 0.036(5) 0.043(5) -0.017(4) 0.018(5) -0.002(5)
C17 0.055(5) 0.013(4) 0.026(4) 0.003(3) 0.003(4) -0.007(4)
C18 0.077(7) 0.027(5) 0.048(5) -0.001(4) 0.034(5) 0.011(5)
C19 0.047(5) 0.030(5) 0.035(5) 0.000(4) 0.014(4) -0.001(4)
C20 0.041(5) 0.023(4) 0.021(4) 0.005(3) 0.011(3) 0.002(4)
C21 0.100(8) 0.026(5) 0.022(4) 0.010(3) 0.024(5) 0.019(5)
C22 0.086(8) 0.034(5) 0.028(5) 0.001(4) 0.012(5) -0.017(5)
C23 0.058(6) 0.016(4) 0.028(4) 0.009(3) 0.011(4) 0.002(4)
C24 0.070(6) 0.021(4) 0.012(4) 0.006(3) 0.010(4) -0.001(4)
C25 0.056(5) 0.023(4) 0.022(4) -0.004(3) 0.009(4) -0.001(4)
C26 0.065(6) 0.015(4) 0.031(4) -0.003(3) 0.006(4) 0.003(4)
C27 0.060(6) 0.029(5) 0.039(5) -0.002(4) 0.009(4) 0.012(4)
C28 0.037(5) 0.034(5) 0.031(4) 0.001(4) 0.007(4) -0.002(4)
C29 0.070(7) 0.059(6) 0.024(4) -0.012(4) 0.014(4) -0.019(5)
C30 0.066(6) 0.021(4) 0.024(4) 0.001(3) 0.013(4) 0.004(4)
C31 0.040(5) 0.017(4) 0.027(4) -0.002(3) 0.004(4) -0.004(3)
C32 0.029(4) 0.026(4) 0.038(5) -0.001(3) 0.004(4) 0.007(4)
C33 0.023(4) 0.039(5) 0.051(5) 0.005(4) 0.004(4) 0.001(4)
C34 0.034(5) 0.026(4) 0.043(5) 0.005(4) 0.012(4) -0.006(4)
C35 0.019(4) 0.034(5) 0.038(4) -0.007(4) 0.000(3) -0.006(4)
C36 0.064(6) 0.005(3) 0.035(4) 0.001(3) 0.016(4) -0.002(4)
C37 0.062(6) 0.026(4) 0.015(4) -0.001(3) -0.007(4) 0.000(4)

loop_
_atom_type_symbol
_atom_type_description
_atom_type_scat_dispersion_real
_atom_type_scat_dispersion_imag
_atom_type_scat_source
C C 0.0033 0.0016 'International Tables Vol C Tables 4.2.6.8 and 6.1.1.4'
H H 0.0000 0.0000 'International Tables Vol C Tables 4.2.6.8 and 6.1.1.4'
N N 0.0061 0.0033 'International Tables Vol C Tables 4.2.6.8 and 6.1.1.4'
O O 0.0106 0.0060 'International Tables Vol C Tables 4.2.6.8 and 6.1.1.4'
Mn Mn 0.3368 0.7283 'International Tables Vol C Tables 4.2.6.8 and 6.1.1.4'
Cu Cu 0.3201 1.2651 'International Tables Vol C Tables 4.2.6.8 and 6.1.1.4'
Mo Mo -1.6832 0.6857 'International Tables Vol C Tables 4.2.6.8 and 6.1.1.4'

loop_
_geom_angle_atom_site_label_1
_geom_angle_atom_site_label_2
_geom_angle_atom_site_label_3
_geom_angle
_geom_angle_site_symmetry_1
_geom_angle_site_symmetry_3
O1 Cu1 N1 92.7(2) . 6_545
O1 Cu1 O17 92.0(2) . .
N1 Cu1 O17 174.5(2) 6_545 .
O1 Cu1 O17 158.8(2) . 7_545
N1 Cu1 O17 94.0(2) 6_545 7_545
O17 Cu1 O17 80.6(2) . 7_545
O1 Cu1 O3 118.7(2) . 6
N1 Cu1 O3 91.7(2) 6_545 6
O17 Cu1 O3 88.4(2) . 6
O17 Cu1 O3 81.1(2) 7_545 6
O1 Cu1 Cu2 76.15(15) . .
N1 Cu1 Cu2 141.85(18) 6_545 .
O17 Cu1 Cu2 42.39(15) . .
O17 Cu1 Cu2 109.52(14) 7_545 .
O3 Cu1 Cu2 64.08(13) 6 .
O1 Cu1 Cu1 129.64(15) . 7_545
N1 Cu1 Cu1 134.05(18) 6_545 7_545
O17 Cu1 Cu1 40.56(15) . 7_545
O17 Cu1 Cu1 40.02(14) 7_545 7_545
O3 Cu1 Cu1 83.08(14) 6 7_545
Cu2 Cu1 Cu1 74.86(4) . 7_545
O4 Cu2 O2 169.9(2) 6 .
O4 Cu2 N3 96.0(3) 6 .
O2 Cu2 N3 87.7(3) . .
O4 Cu2 O17 88.7(2) 6 .
O2 Cu2 O17 84.2(2) . .
N3 Cu2 O17 156.4(2) . .
O4 Cu2 N2 93.3(2) 6 .
O2 Cu2 N2 95.3(2) . .
N3 Cu2 N2 101.1(2) . .
O17 Cu2 N2 101.7(2) . .
O4 Cu2 Cu1 89.73(17) 6 .
O2 Cu2 Cu1 80.16(15) . .
N3 Cu2 Cu1 115.15(19) . .
O17 Cu2 Cu1 41.58(14) . .
N2 Cu2 Cu1 143.08(17) . .
O10 Mo1 O12 104.9(3) . .
O10 Mo1 O8 103.4(3) . .
O12 Mo1 O8 98.0(3) . .
O10 Mo1 O13 99.7(3) . .
O12 Mo1 O13 101.1(3) . .
O8 Mo1 O13 144.9(2) . .
O10 Mo1 O6 94.3(3) . 7_445
O12 Mo1 O6 160.0(3) . 7_445
O8 Mo1 O6 71.7(2) . 7_445
O13 Mo1 O6 80.7(2) . 7_445
O10 Mo1 O15 163.1(3) . .
O12 Mo1 O15 90.9(2) . .
O8 Mo1 O15 79.9(2) . .
O13 Mo1 O15 70.7(2) . .
O6 Mo1 O15 70.68(18) 7_445 .
O7 Mo2 O11 104.9(3) . .
O7 Mo2 O9 103.1(3) . .
O11 Mo2 O9 98.5(3) . .
O7 Mo2 O13 98.4(3) . .
O11 Mo2 O13 101.6(3) . .
O9 Mo2 O13 145.5(2) . .
O7 Mo2 O14 94.2(3) . 7_445
O11 Mo2 O14 160.3(2) . 7_445
O9 Mo2 O14 71.9(2) . 7_445
O13 Mo2 O14 80.1(2) . 7_445
O7 Mo2 O15 162.1(2) . .
O11 Mo2 O15 91.8(2) . .
O9 Mo2 O15 80.4(2) . .
O13 Mo2 O15 71.3(2) . .
O14 Mo2 O15 70.00(18) 7_445 .
O5 Mo3 O16 105.1(3) . .
O5 Mo3 O9 99.2(3) . .
O16 Mo3 O9 101.8(3) . .
O5 Mo3 O8 102.6(3) . 7_445
O16 Mo3 O8 99.3(3) . 7_445
O9 Mo3 O8 144.4(2) . 7_445
O5 Mo3 O6 93.2(3) . .
O16 Mo3 O6 160.8(3) . .
O9 Mo3 O6 80.7(2) . .
O8 Mo3 O6 70.4(2) 7_445 .
O5 Mo3 O14 163.2(3) . 7_445
O16 Mo3 O14 90.4(3) . 7_445
O9 Mo3 O14 70.7(2) . 7_445
O8 Mo3 O14 80.9(2) 7_445 7_445
O6 Mo3 O14 72.26(18) . 7_445
O15 Mn1 O15 180.0 7_445 .
O15 Mn1 O14 87.3(2) 7_445 .
O15 Mn1 O14 92.7(2) . .
O15 Mn1 O14 92.7(2) 7_445 7_445
O15 Mn1 O14 87.3(2) . 7_445
O14 Mn1 O14 180.0 . 7_445
O15 Mn1 O6 88.2(2) 7_445 .
O15 Mn1 O6 91.8(2) . .
O14 Mn1 O6 92.0(2) . .
O14 Mn1 O6 88.0(2) 7_445 .
O15 Mn1 O6 91.8(2) 7_445 7_445
O15 Mn1 O6 88.2(2) . 7_445
O14 Mn1 O6 88.0(2) . 7_445
O14 Mn1 O6 92.0(2) 7_445 7_445
O6 Mn1 O6 180.0 . 7_445
C23 N1 C30 116.8(6) . .
C23 N1 Cu1 120.8(5) . 6_546
C30 N1 Cu1 122.0(5) . 6_546
C22 N2 C26 115.1(7) . .
C22 N2 Cu2 123.6(5) . .
C26 N2 Cu2 120.7(5) . .
C15 N3 C5 116.4(7) . .
C15 N3 Cu2 124.9(5) . .
C5 N3 Cu2 118.5(6) . .
C31 O1 Cu1 127.9(5) . .
C31 O2 Cu2 125.1(5) . .
C14 O3 Cu1 122.5(5) . 6_556
C14 O4 Cu2 115.3(5) . 6_556
C33 O6 Mn1 115.4(5) . .
C33 O6 Mo1 122.4(5) . 7_445
Mn1 O6 Mo1 99.8(2) . 7_445
C33 O6 Mo3 123.5(5) . .
Mn1 O6 Mo3 99.5(2) . .
Mo1 O6 Mo3 90.59(19) 7_445 .
Mo1 O8 Mo3 122.3(3) . 7_445
Mo2 O9 Mo3 121.8(3) . .
Mo2 O13 Mo1 122.3(3) . .
C34 O14 Mn1 116.2(4) . .
C34 O14 Mo2 121.9(5) . 7_445
Mn1 O14 Mo2 100.6(2) . 7_445
C34 O14 Mo3 122.1(4) . 7_445
Mn1 O14 Mo3 100.2(2) . 7_445
Mo2 O14 Mo3 90.62(18) 7_445 7_445
C35 O15 Mn1 117.8(4) . .
C35 O15 Mo2 120.5(4) . .
Mn1 O15 Mo2 102.0(2) . .
C35 O15 Mo1 120.5(4) . .
Mn1 O15 Mo1 101.3(2) . .
Mo2 O15 Mo1 89.49(17) . .
Cu1 O17 Cu1 99.4(2) . 7_545
Cu1 O17 Cu2 96.0(2) . .
Cu1 O17 Cu2 130.8(3) 7_545 .
C16 C1 C10 128.4(9) . .
C13 C2 C3 119.4(9) . .
C2 C3 C10 122.1(8) . .
C17 C4 C21 118.1(7) . .
C17 C4 C11 120.6(7) . .
C21 C4 C11 121.3(7) . .
N3 C5 C6 124.1(9) . .
C5 C6 C28 119.3(9) . .
C9 C7 C29 115.4(7) . .
C9 C7 C16 122.2(8) . .
C29 C7 C16 122.4(8) . .
C28 C8 C15 120.1(9) . .
C26 C9 C7 121.9(8) . .
C12 C10 C3 118.2(8) . .
C12 C10 C1 118.6(8) . .
C3 C10 C1 123.1(8) . .
C19 C11 C4 126.9(8) . .
C10 C12 C27 121.2(8) . .
C2 C13 C27 119.2(8) . .
C2 C13 C14 121.1(7) . .
C27 C13 C14 119.7(7) . .
O3 C14 O4 122.4(7) . .
O3 C14 C13 121.3(7) . .
O4 C14 C13 116.2(7) . .
N3 C15 C8 123.8(8) . .
C1 C16 C7 126.3(9) . .
C25 C17 C4 122.4(7) . .
C21 C18 C24 121.8(8) . .
C11 C19 C20 128.3(8) . .
C36 C20 C37 115.3(6) . .
C36 C20 C19 121.7(7) . .
C37 C20 C19 123.0(7) . .
C18 C21 C4 120.2(7) . .
N2 C22 C29 125.0(8) . .
N1 C23 C37 124.2(7) . .
C25 C24 C18 117.8(7) . .
C25 C24 C31 122.9(7) . .
C18 C24 C31 119.3(7) . .
C17 C25 C24 119.7(7) . .
C9 C26 N2 123.6(8) . .
C13 C27 C12 119.8(8) . .
C8 C28 C6 116.2(8) . .
C8 C28 C32 122.4(7) . .
C6 C28 C32 121.4(7) . .
C22 C29 C7 118.8(8) . .
N1 C30 C36 122.7(7) . .
O2 C31 O1 123.8(7) . .
O2 C31 C24 118.1(7) . .
O1 C31 C24 118.1(6) . .
C35 C32 C33 112.9(7) . .
C35 C32 C28 108.5(6) . .
C33 C32 C28 105.1(6) . .
C35 C32 C34 112.8(7) . .
C33 C32 C34 112.4(7) . .
C28 C32 C34 104.4(6) . .
O6 C33 C32 113.9(7) . .
O14 C34 C32 112.8(6) . .
O15 C35 C32 113.0(6) . .
C30 C36 C20 121.2(7) . .
C23 C37 C20 119.7(7) . .

loop_
_geom_bond_atom_site_label_1
_geom_bond_atom_site_label_2
_geom_bond_distance
_geom_bond_site_symmetry_2
Cu1 O1 1.941(5) .
Cu1 N1 1.966(6) 6_545
Cu1 O17 1.978(5) .
Cu1 O17 2.001(5) 7_545
Cu1 O3 2.306(5) 6
Cu1 Cu2 2.9645(13) .
Cu1 Cu1 3.0354(19) 7_545
Cu2 O4 1.923(5) 6
Cu2 O2 1.945(5) .
Cu2 N3 2.002(6) .
Cu2 O17 2.010(5) .
Cu2 N2 2.155(6) .
Mo1 O10 1.698(6) .
Mo1 O12 1.716(6) .
Mo1 O8 1.897(6) .
Mo1 O13 1.922(6) .
Mo1 O6 2.343(5) 7_445
Mo1 O15 2.404(5) .
Mo2 O7 1.692(6) .
Mo2 O11 1.695(5) .
Mo2 O9 1.911(5) .
Mo2 O13 1.922(5) .
Mo2 O14 2.338(5) 7_445
Mo2 O15 2.379(5) .
Mo3 O5 1.679(6) .
Mo3 O16 1.684(6) .
Mo3 O9 1.927(5) .
Mo3 O8 1.932(6) 7_445
Mo3 O6 2.376(5) .
Mo3 O14 2.379(5) 7_445
Mn1 O15 1.913(5) 7_445
Mn1 O15 1.913(5) .
Mn1 O14 2.005(5) .
Mn1 O14 2.005(5) 7_445
Mn1 O6 2.032(5) .
Mn1 O6 2.032(5) 7_445
N1 C23 1.334(9) .
N1 C30 1.342(10) .
N2 C22 1.344(10) .
N2 C26 1.361(10) .
N3 C15 1.303(11) .
N3 C5 1.331(11) .
O1 C31 1.278(9) .
O2 C31 1.257(9) .
O3 C14 1.260(9) .
O4 C14 1.273(9) .
O6 C33 1.424(9) .
O14 C34 1.439(9) .
O15 C35 1.452(9) .
C1 C16 1.284(12) .
C1 C10 1.489(11) .
C2 C13 1.366(11) .
C2 C3 1.364(13) .
C3 C10 1.357(13) .
C4 C17 1.373(11) .
C4 C21 1.392(11) .
C4 C11 1.472(10) .
C5 C6 1.375(14) .
C6 C28 1.420(12) .
C7 C9 1.385(12) .
C7 C29 1.423(13) .
C7 C16 1.465(11) .
C8 C28 1.342(12) .
C8 C15 1.420(13) .
C9 C26 1.325(11) .
C10 C12 1.352(12) .
C11 C19 1.320(11) .
C12 C27 1.375(12) .
C13 C27 1.372(11) .
C13 C14 1.510(10) .
C17 C25 1.372(10) .
C18 C21 1.357(11) .
C18 C24 1.400(11) .
C19 C20 1.411(10) .
C20 C36 1.402(10) .
C20 C37 1.401(11) .
C22 C29 1.350(12) .
C23 C37 1.383(10) .
C24 C25 1.389(11) .
C24 C31 1.473(10) .
C28 C32 1.548(11) .
C30 C36 1.375(10) .
C32 C35 1.506(11) .
C32 C33 1.527(11) .
C32 C34 1.551(11) .

loop_
_platon_squeeze_void_nr
_platon_squeeze_void_average_x
_platon_squeeze_void_average_y
_platon_squeeze_void_average_z
_platon_squeeze_void_volume
_platon_squeeze_void_count_electrons
1 0.000 -0.007 -0.002 2761.3 5.3
2 0.500 -0.013 0.038 2761.3 5.3
